data_2107252
loop_
_publ_author_name
'Julien-Pouzol, M.'
'Jaulmes, S.'
'Guittard, M.'
'Alapini, F.'

_publ_section_title
;
 Monotellurure de gallium, Ga Te
;
_journal_name_full 'Acta Crystallographica B (24,1968-38,1982)'
_journal_page_first 2848
_journal_page_last 2851
_journal_volume 35
_journal_year 1979
_chemical_formula_sum 'Ga Te'
_space_group_IT_number 12
_symmetry_space_group_name_Hall '-C 2y'
_symmetry_space_group_name_H-M 'C 1 2/m 1'
_cell_angle_alpha 90
_cell_angle_beta 145.61
_cell_angle_gamma 90
_cell_formula_units_Z 12
_cell_length_a 17.404
_cell_length_b 4.077
_cell_length_c 17.93
_cell_volume 718.592
_citation_journal_id_ASTM ACBCAR
_cod_data_source_file Julien-Pouzol_ACBCAR_1979_592.cif
_cod_data_source_block Ga1Te1
_cod_original_cell_volume 718.5921
_cod_original_formula_sum 'Ga1 Te1'
_cod_database_code 2107252

loop_
_symmetry_equiv_pos_as_xyz
x,y,z
-x,y,-z
-x,-y,-z
x,-y,z
x+1/2,y+1/2,z
-x+1/2,y+1/2,-z
-x+1/2,-y+1/2,-z
x+1/2,-y+1/2,z

loop_
_atom_site_label
_atom_site_type_symbol
_atom_site_fract_x
_atom_site_fract_y
_atom_site_fract_z
_atom_site_occupancy
_atom_site_U_iso_or_equiv
Te2 Te 0.28707 0 0.82736 1 0.0
Te3 Te 0.60533 0 0.44874 1 0.0
Ga2 Ga 0.55945 0 0.8006 1 0.0
Ga3 Ga 0.01946 0 0.5827 1 0.0
Te1 Te 0.98054 0 0.82226 1 0.0
Ga1 Ga 0.78171 0 0.9191 1 0.0
